data_1516674
loop_
_publ_author_name
'Rudebusch, Gabriel E.'
'Fix, Aaron G.'
'Henthorn, Hillary A.'
'Vonnegut, Chris L.'
'Zakharov, Lev N.'
'Haley, Michael M.'

_publ_section_title
;
 Quinoidal diindenothienoacenes: synthesis and properties of new
 functional organic materials
;
_journal_issue 9
_journal_name_full 'Chemical Science'
_journal_page_first 3627
_journal_paper_doi 10.1039/C4SC01432D
_journal_volume 5
_journal_year 2014
_chemical_formula_sum 'C20 H8 O2 S2'
_chemical_formula_weight 344.38
_chemical_name_systematic
;
 ?
;
_space_group_crystal_system monoclinic
_space_group_IT_number 14
_space_group_name_Hall '-P 2ybc'
_space_group_name_H-M_alt 'P 1 21/c 1'
_symmetry_space_group_name_Hall '-P 2ybc'
_symmetry_space_group_name_H-M 'P 1 21/c 1'
_atom_sites_solution_hydrogens geom
_audit_creation_method SHELXL-2013
_cell_angle_alpha 90
_cell_angle_beta 111.93(2)
_cell_angle_gamma 90
_cell_formula_units_Z 2
_cell_length_a 12.983(4)
_cell_length_b 3.9148(12)
_cell_length_c 14.969(4)
_cell_measurement_temperature 100(2)
_cell_volume 705.8(4)
_computing_structure_refinement 'SHELXL-2013 (Sheldrick, 2013)'
_diffrn_ambient_temperature 100(2)
_diffrn_measured_fraction_theta_full 0.929
_diffrn_measured_fraction_theta_max 0.967
_diffrn_radiation_type CuK\a
_diffrn_radiation_wavelength 1.54178
_diffrn_reflns_av_R_equivalents 0.0777
_diffrn_reflns_av_unetI/netI 0.0730
_diffrn_reflns_Laue_measured_fraction_full 0.929
_diffrn_reflns_Laue_measured_fraction_max 0.967
_diffrn_reflns_limit_h_max 15
_diffrn_reflns_limit_h_min -15
_diffrn_reflns_limit_k_max 4
_diffrn_reflns_limit_k_min -4
_diffrn_reflns_limit_l_max 17
_diffrn_reflns_limit_l_min -17
_diffrn_reflns_number 3991
_diffrn_reflns_point_group_measured_fraction_full 0.929
_diffrn_reflns_point_group_measured_fraction_max 0.967
_diffrn_reflns_theta_full 67.679
_diffrn_reflns_theta_max 65.971
_diffrn_reflns_theta_min 3.670
_exptl_absorpt_coefficient_mu 3.500
_exptl_crystal_density_diffrn 1.621
_exptl_crystal_F_000 352
_exptl_crystal_size_max 0.180
_exptl_crystal_size_mid 0.040
_exptl_crystal_size_min 0.020
_refine_diff_density_max 0.536
_refine_diff_density_min -0.543
_refine_diff_density_rms 0.129
_refine_ls_extinction_method none
_refine_ls_goodness_of_fit_ref 1.034
_refine_ls_hydrogen_treatment constr
_refine_ls_matrix_type full
_refine_ls_number_parameters 109
_refine_ls_number_reflns 1188
_refine_ls_number_restraints 0
_refine_ls_restrained_S_all 1.034
_refine_ls_R_factor_all 0.1084
_refine_ls_R_factor_gt 0.0848
_refine_ls_shift/su_max 0.000
_refine_ls_shift/su_mean 0.000
_refine_ls_structure_factor_coef Fsqd
_refine_ls_weighting_details 'w=1/[\s^2^(Fo^2^)+(0.1615P)^2^] where P=(Fo^2^+2Fc^2^)/3'
_refine_ls_weighting_scheme calc
_refine_ls_wR_factor_gt 0.2128
_refine_ls_wR_factor_ref 0.2292
_reflns_Friedel_coverage 0.000
_reflns_number_gt 870
_reflns_number_total 1188
_reflns_threshold_expression 'I > 2\s(I)'
_cod_data_source_file c4sc01432d2.cif
_cod_data_source_block cu_mh121_0m
_cod_depositor_comments 'Adding full bibliography for 1516669--1516674.cif.'
_cod_original_cell_volume 705.7(4)
_cod_database_code 1516674
_shelx_space_group_comment
;
The symmetry employed for this shelxl refinement is uniquely defined
by the following loop, which should always be used as a source of
symmetry information in preference to the above space-group names.
They are only intended as comments.
;
_shelx_estimated_absorpt_t_min 0.571
_shelx_estimated_absorpt_t_max 0.933
_shelxl_version_number 2013-4

loop_
_space_group_symop_operation_xyz
'x, y, z'
'-x, y+1/2, -z+1/2'
'-x, -y, -z'
'x, -y-1/2, z-1/2'

loop_
_atom_site_label
_atom_site_type_symbol
_atom_site_fract_x
_atom_site_fract_y
_atom_site_fract_z
_atom_site_U_iso_or_equiv
_atom_site_adp_type
_atom_site_occupancy
_atom_site_site_symmetry_order
_atom_site_calc_flag
_atom_site_refinement_flags_posn
_atom_site_refinement_flags_adp
S1 S 0.00263(11) 0.9350(4) 0.14043(10) 0.0264(5) Uani 1 1 d . .
O1 O 0.2402(4) 0.5092(12) 0.2881(3) 0.0350(11) Uani 1 1 d . .
C1 C 0.1213(4) 0.7498(14) 0.1350(4) 0.0249(13) Uani 1 1 d . .
C2 C 0.2180(5) 0.5678(16) 0.2032(4) 0.0275(13) Uani 1 1 d . .
C3 C 0.2855(5) 0.4779(16) 0.1437(4) 0.0277(13) Uani 1 1 d . .
C4 C 0.3855(5) 0.3087(16) 0.1718(4) 0.0288(13) Uani 1 1 d . .
H4A H 0.4225 0.2347 0.2364 0.035 Uiso 1 1 calc R U
C5 C 0.4309(5) 0.2494(16) 0.1015(5) 0.0320(14) Uani 1 1 d . .
H5A H 0.5002 0.1350 0.1184 0.038 Uiso 1 1 calc R U
C6 C 0.3748(5) 0.3579(16) 0.0071(4) 0.0314(14) Uani 1 1 d . .
H6A H 0.4060 0.3130 -0.0399 0.038 Uiso 1 1 calc R U
C7 C 0.2745(5) 0.5296(16) -0.0198(4) 0.0290(13) Uani 1 1 d . .
H7A H 0.2371 0.6014 -0.0846 0.035 Uiso 1 1 calc R U
C8 C 0.2299(5) 0.5948(15) 0.0491(4) 0.0258(12) Uani 1 1 d . .
C9 C 0.1278(5) 0.7685(15) 0.0451(4) 0.0270(13) Uani 1 1 d . .
C10 C 0.0382(5) 0.9427(15) -0.0208(4) 0.0246(12) Uani 1 1 d . .

loop_
_atom_site_aniso_label
_atom_site_aniso_U_11
_atom_site_aniso_U_22
_atom_site_aniso_U_33
_atom_site_aniso_U_23
_atom_site_aniso_U_13
_atom_site_aniso_U_12
S1 0.0265(8) 0.0337(9) 0.0202(8) 0.0016(6) 0.0102(6) 0.0014(6)
O1 0.037(2) 0.046(3) 0.021(2) 0.0004(19) 0.0107(18) 0.001(2)
C1 0.021(3) 0.029(3) 0.024(3) 0.003(2) 0.009(2) -0.001(2)
C2 0.026(3) 0.033(3) 0.023(3) -0.004(2) 0.008(2) -0.006(2)
C3 0.027(3) 0.029(3) 0.025(3) -0.002(2) 0.009(2) -0.007(2)
C4 0.032(3) 0.030(3) 0.023(3) -0.002(2) 0.008(2) -0.006(2)
C5 0.025(3) 0.036(3) 0.034(4) -0.003(3) 0.010(3) -0.001(3)
C6 0.031(3) 0.033(3) 0.037(4) -0.008(3) 0.020(3) -0.007(3)
C7 0.031(3) 0.037(3) 0.020(3) -0.003(2) 0.010(2) -0.009(3)
C8 0.025(3) 0.026(3) 0.026(3) 0.002(2) 0.010(2) -0.004(2)
C9 0.028(3) 0.030(3) 0.023(3) -0.005(2) 0.009(2) -0.009(2)
C10 0.028(3) 0.024(3) 0.024(3) -0.003(2) 0.013(2) -0.006(2)

loop_
_atom_type_symbol
_atom_type_description
_atom_type_scat_dispersion_real
_atom_type_scat_dispersion_imag
_atom_type_scat_source
C C 0.0181 0.0091 'International Tables Vol C Tables 4.2.6.8 and 6.1.1.4'
H H 0.0000 0.0000 'International Tables Vol C Tables 4.2.6.8 and 6.1.1.4'
O O 0.0492 0.0322 'International Tables Vol C Tables 4.2.6.8 and 6.1.1.4'
S S 0.3331 0.5567 'International Tables Vol C Tables 4.2.6.8 and 6.1.1.4'

loop_
_geom_angle_atom_site_label_1
_geom_angle_atom_site_label_2
_geom_angle_atom_site_label_3
_geom_angle
_geom_angle_site_symmetry_1
_geom_angle_site_symmetry_3
C1 S1 C10 90.0(3) . 3_575
C9 C1 C2 110.8(5) . .
C9 C1 S1 113.8(4) . .
C2 C1 S1 135.4(4) . .
O1 C2 C1 128.6(5) . .
O1 C2 C3 127.7(6) . .
C1 C2 C3 103.6(5) . .
C4 C3 C8 122.4(5) . .
C4 C3 C2 128.5(6) . .
C8 C3 C2 109.1(5) . .
C3 C4 C5 117.6(6) . .
C3 C4 H4A 121.2 . .
C5 C4 H4A 121.2 . .
C6 C5 C4 120.2(6) . .
C6 C5 H5A 119.9 . .
C4 C5 H5A 119.9 . .
C7 C6 C5 121.5(5) . .
C7 C6 H6A 119.2 . .
C5 C6 H6A 119.2 . .
C8 C7 C6 118.9(5) . .
C8 C7 H7A 120.6 . .
C6 C7 H7A 120.6 . .
C7 C8 C3 119.4(5) . .
C7 C8 C9 132.7(6) . .
C3 C8 C9 107.9(5) . .
C1 C9 C10 112.2(5) . .
C1 C9 C8 108.6(5) . .
C10 C9 C8 139.2(5) . .
C9 C10 C10 112.2(6) . 3_575
C9 C10 S1 136.1(4) . 3_575
C10 C10 S1 111.7(6) 3_575 3_575

loop_
_geom_bond_atom_site_label_1
_geom_bond_atom_site_label_2
_geom_bond_distance
_geom_bond_site_symmetry_2
S1 C1 1.732(5) .
S1 C10 1.735(6) 3_575
O1 C2 1.215(7) .
C1 C9 1.380(8) .
C1 C2 1.473(8) .
C2 C3 1.507(7) .
C3 C4 1.376(9) .
C3 C8 1.405(8) .
C4 C5 1.404(8) .
C4 H4A 0.9500 .
C5 C6 1.392(9) .
C5 H5A 0.9500 .
C6 C7 1.384(8) .
C6 H6A 0.9500 .
C7 C8 1.382(8) .
C7 H7A 0.9500 .
C8 C9 1.471(8) .
C9 C10 1.391(9) .
C10 C10 1.426(10) 3_575
C10 S1 1.735(6) 3_575

loop_
_geom_torsion_atom_site_label_1
_geom_torsion_atom_site_label_2
_geom_torsion_atom_site_label_3
_geom_torsion_atom_site_label_4
_geom_torsion
_geom_torsion_site_symmetry_1
_geom_torsion_site_symmetry_4
C10 S1 C1 C9 -2.2(5) 3_575 .
C10 S1 C1 C2 179.3(6) 3_575 .
C9 C1 C2 O1 178.8(6) . .
S1 C1 C2 O1 -2.6(10) . .
C9 C1 C2 C3 0.3(6) . .
S1 C1 C2 C3 178.8(5) . .
O1 C2 C3 C4 0.7(11) . .
C1 C2 C3 C4 179.2(6) . .
O1 C2 C3 C8 -179.6(6) . .
C1 C2 C3 C8 -1.0(6) . .
C8 C3 C4 C5 -1.0(9) . .
C2 C3 C4 C5 178.7(6) . .
C3 C4 C5 C6 -0.5(9) . .
C4 C5 C6 C7 0.9(9) . .
C5 C6 C7 C8 0.2(9) . .
C6 C7 C8 C3 -1.7(9) . .
C6 C7 C8 C9 179.6(6) . .
C4 C3 C8 C7 2.2(9) . .
C2 C3 C8 C7 -177.6(5) . .
C4 C3 C8 C9 -178.9(5) . .
C2 C3 C8 C9 1.4(7) . .
C2 C1 C9 C10 -179.3(5) . .
S1 C1 C9 C10 1.8(7) . .
C2 C1 C9 C8 0.5(7) . .
S1 C1 C9 C8 -178.4(4) . .
C7 C8 C9 C1 177.6(6) . .
C3 C8 C9 C1 -1.2(7) . .
C7 C8 C9 C10 -2.7(12) . .
C3 C8 C9 C10 178.5(7) . .
C1 C9 C10 C10 -0.3(8) . 3_575
C8 C9 C10 C10 -180.0(7) . 3_575
C1 C9 C10 S1 177.9(5) . 3_575
C8 C9 C10 S1 -1.8(12) . 3_575
